data_7160280
loop_
_publ_author_name
'Kukreti, Prashant'
'Chauhan, Rahul'
'Panwar, Abhishek'
'Ghosh, Kaushik'

_publ_section_title
;
 A multi-component synthetic route for 2-pyrazolines <i>via</i>
 acceptorless dehydrogenation of alcohols using homogeneous Ni(II)
 catalysts.
;
_journal_issue 41
_journal_name_full 'Organic &amp; biomolecular chemistry'
_journal_page_first 8273
_journal_page_last 8278
_journal_paper_doi 10.1039/d4ob01352b
_journal_volume 22
_journal_year 2024
_chemical_formula_moiety 'C35 H27 Cl2 N7 Ni'
_chemical_formula_sum 'C35 H27 Cl2 N7 Ni'
_chemical_formula_weight 675.24
_space_group_crystal_system monoclinic
_space_group_IT_number 14
_space_group_name_Hall '-P 2yn'
_space_group_name_H-M_alt 'P 1 21/n 1'
_atom_sites_solution_hydrogens mixed
_atom_sites_solution_primary dual
_audit_creation_date 2024-03-16
_audit_creation_method
;
Olex2 1.2-ac3
(compiled 2017.08.10 svn.r3458 for OlexSys, GUI svn.r5381)
;
_audit_update_record
;
2024-07-11 deposited with the CCDC.	2024-09-16 downloaded from the CCDC.
;
_cell_angle_alpha 90
_cell_angle_beta 114.322(2)
_cell_angle_gamma 90
_cell_formula_units_Z 8
_cell_length_a 22.7783(11)
_cell_length_b 12.1608(6)
_cell_length_c 26.3729(12)
_cell_measurement_reflns_used 9970
_cell_measurement_temperature 115(2)
_cell_measurement_theta_max 24.845
_cell_measurement_theta_min 2.317
_cell_volume 6657.0(6)
_computing_cell_refinement 'SAINT V8.40B (?, 2016)'
_computing_data_collection 'Bruker Instrument Service vV6.2.16'
_computing_data_reduction 'SAINT V8.40B (?, 2016)'
_computing_molecular_graphics 'Olex2 (Dolomanov et al., 2009)'
_computing_publication_material 'Olex2 (Dolomanov et al., 2009)'
_computing_structure_refinement 'ShelXL (Sheldrick, 2015)'
_computing_structure_solution 'XT (Sheldrick, 2015)'
_diffrn_ambient_temperature 115.0
_diffrn_measured_fraction_theta_full 0.997
_diffrn_measured_fraction_theta_max 0.995
_diffrn_measurement_device_type 'Bruker D8 Quest CMOS'
_diffrn_measurement_method '\f and \w scans'
_diffrn_radiation_type MoK\a
_diffrn_radiation_wavelength 0.71073
_diffrn_reflns_av_R_equivalents 0.0885
_diffrn_reflns_av_unetI/netI 0.0422
_diffrn_reflns_Laue_measured_fraction_full 0.997
_diffrn_reflns_Laue_measured_fraction_max 0.995
_diffrn_reflns_limit_h_max 30
_diffrn_reflns_limit_h_min -30
_diffrn_reflns_limit_k_max 16
_diffrn_reflns_limit_k_min -16
_diffrn_reflns_limit_l_max 35
_diffrn_reflns_limit_l_min -35
_diffrn_reflns_number 244773
_diffrn_reflns_point_group_measured_fraction_full 0.997
_diffrn_reflns_point_group_measured_fraction_max 0.995
_diffrn_reflns_theta_full 25.242
_diffrn_reflns_theta_max 28.358
_diffrn_reflns_theta_min 2.296
_exptl_absorpt_coefficient_mu 0.779
_exptl_absorpt_correction_T_max 0.7457
_exptl_absorpt_correction_T_min 0.6727
_exptl_absorpt_correction_type multi-scan
_exptl_absorpt_process_details
'SADABS-2016/2 (Bruker,2016/2) was used for absorption correction. wR2(int) was 0.1347 before and 0.0734 after correction. The Ratio of minimum to maximum transmission is 0.9021. The \l/2 correction factor is Not present.'
_exptl_crystal_colour 'metallic yellowish red'
_exptl_crystal_colour_lustre metallic
_exptl_crystal_colour_modifier yellowish
_exptl_crystal_colour_primary red
_exptl_crystal_density_diffrn 1.347
_exptl_crystal_description block
_exptl_crystal_F_000 2784
_exptl_crystal_size_max 0.105
_exptl_crystal_size_mid 0.073
_exptl_crystal_size_min 0.026
_refine_diff_density_max 1.203
_refine_diff_density_min -0.608
_refine_diff_density_rms 0.087
_refine_ls_extinction_method none
_refine_ls_goodness_of_fit_ref 1.047
_refine_ls_hydrogen_treatment mixed
_refine_ls_matrix_type full
_refine_ls_number_parameters 823
_refine_ls_number_reflns 16576
_refine_ls_number_restraints 0
_refine_ls_restrained_S_all 1.047
_refine_ls_R_factor_all 0.0702
_refine_ls_R_factor_gt 0.0515
_refine_ls_shift/su_max 0.002
_refine_ls_shift/su_mean 0.000
_refine_ls_structure_factor_coef Fsqd
_refine_ls_weighting_details 'w=1/[\s^2^(Fo^2^)+(0.0536P)^2^+10.6823P] where P=(Fo^2^+2Fc^2^)/3'
_refine_ls_weighting_scheme calc
_refine_ls_wR_factor_gt 0.1242
_refine_ls_wR_factor_ref 0.1339
_reflns_Friedel_coverage 0.000
_reflns_number_gt 12775
_reflns_number_total 16576
_reflns_threshold_expression 'I > 2\s(I)'
_cod_data_source_file d4ob01352b2.cif
_cod_data_source_block testrun_71_0m_a
_cod_database_code 7160280
_shelx_shelxl_version_number 2018/3
_shelx_space_group_comment
;
The symmetry employed for this shelxl refinement is uniquely defined
by the following loop, which should always be used as a source of
symmetry information in preference to the above space-group names.
They are only intended as comments.
;
_shelx_estimated_absorpt_t_max 0.980
_shelx_estimated_absorpt_t_min 0.923
_olex2_refinement_description
;
1. Fixed Uiso
 At 1.2 times of:
  All C(H) groups
 At 1.5 times of:
  All N(H) groups
2.a Aromatic/amide H refined with riding coordinates:
 C3(H3A), C4(H4), C5(H5), C6(H6), C8(H8), C9(H9), C11(H11), C12(H12), C13(H13),
  C16(H16), C17(H17), C18(H18), C19(H19), C20(H20), C22(H22), C23(H23),
 C24(H24), C25(H25), C26(H26), C27(H27), C31(H31), C32(H32), C33(H33), C34(H34),
  C35(H35), C38(H38), C39(H39), C40(H40), C41(H41), C43(H43), C44(H44),
 C46(H46), C47(H47), C48(H48), C51(H51), C52(H52), C53(H53), C54(H54), C55(H55),
  C57(H57), C58(H58), C59(H59), C60(H60), C61(H61), C62(H62), C66(H66),
 C67(H67), C68(H68), C69(H69), C70(H70)
;
_olex2_submission_special_instructions 'No special instructions were received'

loop_
_space_group_symop_operation_xyz
'x, y, z'
'-x+1/2, y+1/2, -z+1/2'
'-x, -y, -z'
'x-1/2, -y-1/2, z-1/2'

loop_
_atom_site_label
_atom_site_type_symbol
_atom_site_fract_x
_atom_site_fract_y
_atom_site_fract_z
_atom_site_U_iso_or_equiv
_atom_site_adp_type
_atom_site_occupancy
_atom_site_site_symmetry_order
_atom_site_calc_flag
_atom_site_refinement_flags_posn
_atom_site_refinement_flags_adp
_atom_site_refinement_flags_occupancy
_atom_site_disorder_assembly
_atom_site_disorder_group
Ni1 Ni 0.65007(2) 0.72601(3) 0.20343(2) 0.01573(8) Uani 1 1 d . . . . .
Ni2 Ni 0.34899(2) 0.53759(3) 0.29902(2) 0.01949(8) Uani 1 1 d . . . . .
Cl1 Cl 0.56891(3) 0.61138(6) 0.15453(3) 0.02480(14) Uani 1 1 d . . . . .
Cl2 Cl 0.75846(3) 0.73650(5) 0.26379(3) 0.01947(13) Uani 1 1 d . . . . .
Cl3 Cl 0.43087(3) 0.65431(6) 0.34265(3) 0.02909(16) Uani 1 1 d . . . . .
Cl4 Cl 0.23910(3) 0.52513(5) 0.24325(3) 0.02110(13) Uani 1 1 d . . . . .
N1 N 0.67258(12) 0.39853(19) 0.29226(10) 0.0230(5) Uani 1 1 d . . . . .
H1 H 0.6924(16) 0.351(3) 0.2811(14) 0.034 Uiso 1 1 d R . . . .
N2 N 0.37460(11) 0.50443(18) 0.23227(10) 0.0218(5) Uani 1 1 d . . . . .
N3 N 0.71908(12) 0.4282(2) 0.14302(10) 0.0245(5) Uani 1 1 d . . . . .
H3 H 0.7335(17) 0.374(3) 0.1643(15) 0.037 Uiso 1 1 d R . . . .
N4 N 0.62303(11) 0.74520(17) 0.27018(9) 0.0181(4) Uani 1 1 d . . . . .
N5 N 0.63030(11) 0.88181(17) 0.19838(9) 0.0174(4) Uani 1 1 d . . . . .
N6 N 0.60904(11) 0.85576(17) 0.27502(9) 0.0199(5) Uani 1 1 d . . . . .
N7 N 0.66647(11) 0.77106(17) 0.13313(9) 0.0186(4) Uani 1 1 d . . . . .
N8 N 0.65630(12) 0.88417(18) 0.12321(9) 0.0211(5) Uani 1 1 d . . . . .
N9 N 0.27389(12) 0.8518(2) 0.35381(10) 0.0264(5) Uani 1 1 d . . . . .
H9A H 0.2696(17) 0.906(3) 0.3301(15) 0.040 Uiso 1 1 d R . . . .
N10 N 0.33155(11) 0.50681(18) 0.37088(9) 0.0217(5) Uani 1 1 d . . . . .
N11 N 0.37151(11) 0.38368(18) 0.31089(10) 0.0219(5) Uani 1 1 d . . . . .
N12 N 0.34523(12) 0.39563(19) 0.38609(10) 0.0266(5) Uani 1 1 d . . . . .
N13 N 0.39491(12) 0.39541(18) 0.23431(10) 0.0252(5) Uani 1 1 d . . . . .
N14 N 0.31591(12) 0.84308(19) 0.20213(10) 0.0213(5) Uani 1 1 d . . . . .
H14 H 0.2932(16) 0.888(3) 0.2098(14) 0.032 Uiso 1 1 d R . . . .
C1 C 0.60738(12) 0.4738(2) 0.32754(11) 0.0190(5) Uani 1 1 d . . . . .
C2 C 0.63392(13) 0.3743(2) 0.31950(11) 0.0203(5) Uani 1 1 d . . . . .
C3 C 0.62057(14) 0.2734(2) 0.33785(12) 0.0255(6) Uani 1 1 d . . . . .
H3A H 0.639715 0.207015 0.333078 0.031 Uiso 1 1 calc R . . . .
C4 C 0.57863(15) 0.2745(2) 0.36303(14) 0.0314(7) Uani 1 1 d . . . . .
H4 H 0.568652 0.207335 0.376117 0.038 Uiso 1 1 calc R . . . .
C5 C 0.54998(15) 0.3723(3) 0.37004(13) 0.0305(7) Uani 1 1 d . . . . .
H5 H 0.520441 0.369608 0.387016 0.037 Uiso 1 1 calc R . . . .
C6 C 0.56392(13) 0.4720(2) 0.35274(12) 0.0234(6) Uani 1 1 d . . . . .
H6 H 0.544542 0.537863 0.357779 0.028 Uiso 1 1 calc R . . . .
C7 C 0.63173(13) 0.5596(2) 0.30373(11) 0.0208(5) Uani 1 1 d . . . . .
C8 C 0.67143(14) 0.5084(2) 0.28314(12) 0.0246(6) Uani 1 1 d . . . . .
H8 H 0.694554 0.544754 0.265202 0.030 Uiso 1 1 calc R . . . .
C9 C 0.61540(13) 0.6742(2) 0.30316(11) 0.0213(5) Uani 1 1 d . . . . .
H9 H 0.598108 0.698589 0.328407 0.026 Uiso 1 1 calc R . . . .
C10 C 0.61184(12) 0.9271(2) 0.23553(10) 0.0174(5) Uani 1 1 d . . . . .
C11 C 0.59630(13) 1.0385(2) 0.23311(11) 0.0192(5) Uani 1 1 d . . . . .
H11 H 0.582942 1.071150 0.259354 0.023 Uiso 1 1 calc R . . . .
C12 C 0.60126(13) 1.0992(2) 0.19080(11) 0.0214(5) Uani 1 1 d . . . . .
H12 H 0.591254 1.175384 0.188236 0.026 Uiso 1 1 calc R . . . .
C13 C 0.62034(13) 1.0529(2) 0.15182(11) 0.0212(5) Uani 1 1 d . . . . .
H13 H 0.623209 1.095410 0.122699 0.025 Uiso 1 1 calc R . . . .
C14 C 0.63502(12) 0.9415(2) 0.15747(11) 0.0185(5) Uani 1 1 d . . . . .
C15 C 0.58488(13) 0.8921(2) 0.31496(11) 0.0187(5) Uani 1 1 d . . . . .
C16 C 0.62598(14) 0.9490(2) 0.36214(11) 0.0229(6) Uani 1 1 d . . . . .
H16 H 0.669723 0.961318 0.368785 0.027 Uiso 1 1 calc R . . . .
C17 C 0.60158(14) 0.9872(2) 0.39922(12) 0.0262(6) Uani 1 1 d . . . . .
H17 H 0.628713 1.026528 0.431496 0.031 Uiso 1 1 calc R . . . .
C18 C 0.53816(15) 0.9682(2) 0.38934(12) 0.0254(6) Uani 1 1 d . . . . .
H18 H 0.521777 0.995147 0.414764 0.031 Uiso 1 1 calc R . . . .
C19 C 0.49806(14) 0.9101(2) 0.34277(12) 0.0239(6) Uani 1 1 d . . . . .
H19 H 0.454608 0.896328 0.336666 0.029 Uiso 1 1 calc R . . . .
C20 C 0.52145(13) 0.8722(2) 0.30501(11) 0.0205(5) Uani 1 1 d . . . . .
H20 H 0.494132 0.833067 0.272720 0.025 Uiso 1 1 calc R . . . .
C21 C 0.65699(14) 0.9336(2) 0.07398(11) 0.0213(5) Uani 1 1 d . . . . .
C22 C 0.60004(15) 0.9449(3) 0.02715(12) 0.0286(6) Uani 1 1 d . . . . .
H22 H 0.560491 0.919959 0.027103 0.034 Uiso 1 1 calc R . . . .
C23 C 0.60179(17) 0.9936(3) -0.02005(12) 0.0352(7) Uani 1 1 d . . . . .
H23 H 0.562965 1.002342 -0.052509 0.042 Uiso 1 1 calc R . . . .
C24 C 0.65901(16) 1.0293(2) -0.02021(12) 0.0300(7) Uani 1 1 d . . . . .
H24 H 0.659539 1.062811 -0.052557 0.036 Uiso 1 1 calc R . . . .
C25 C 0.71547(16) 1.0163(2) 0.02652(13) 0.0298(7) Uani 1 1 d . . . . .
H25 H 0.755110 1.039840 0.026244 0.036 Uiso 1 1 calc R . . . .
C26 C 0.71461(15) 0.9689(2) 0.07410(12) 0.0251(6) Uani 1 1 d . . . . .
H26 H 0.753489 0.960714 0.106555 0.030 Uiso 1 1 calc R . . . .
C27 C 0.67390(13) 0.7105(2) 0.09619(11) 0.0216(5) Uani 1 1 d . . . . .
H27 H 0.670757 0.743219 0.062459 0.026 Uiso 1 1 calc R . . . .
C28 C 0.68687(14) 0.5940(2) 0.10460(11) 0.0210(5) Uani 1 1 d . . . . .
C29 C 0.66206(14) 0.5123(2) 0.06129(12) 0.0248(6) Uani 1 1 d . . . . .
C30 C 0.68308(14) 0.4097(2) 0.08700(12) 0.0253(6) Uani 1 1 d . . . . .
C31 C 0.72099(13) 0.5384(2) 0.15370(11) 0.0215(5) Uani 1 1 d . . . . .
H31 H 0.742386 0.571583 0.189245 0.026 Uiso 1 1 calc R . . . .
C32 C 0.62215(16) 0.5169(3) 0.00436(12) 0.0320(7) Uani 1 1 d . . . . .
H32 H 0.605982 0.585214 -0.013353 0.038 Uiso 1 1 calc R . . . .
C33 C 0.60683(18) 0.4199(3) -0.02546(14) 0.0415(8) Uani 1 1 d . . . . .
H33 H 0.580235 0.421735 -0.064222 0.050 Uiso 1 1 calc R . . . .
C34 C 0.62998(19) 0.3184(3) 0.00065(16) 0.0457(9) Uani 1 1 d . . . . .
H34 H 0.619060 0.253063 -0.021014 0.055 Uiso 1 1 calc R . . . .
C35 C 0.66793(17) 0.3113(3) 0.05661(15) 0.0370(8) Uani 1 1 d . . . . .
H35 H 0.683315 0.242430 0.074069 0.044 Uiso 1 1 calc R . . . .
C36 C 0.28458(13) 0.7542(2) 0.42982(11) 0.0233(6) Uani 1 1 d . . . . .
C37 C 0.27107(14) 0.8591(2) 0.40500(12) 0.0246(6) Uani 1 1 d . . . . .
C38 C 0.25663(15) 0.9501(2) 0.43023(12) 0.0287(6) Uani 1 1 d . . . . .
H38 H 0.247870 1.020121 0.412755 0.034 Uiso 1 1 calc R . . . .
C39 C 0.25566(15) 0.9336(3) 0.48149(13) 0.0319(7) Uani 1 1 d . . . . .
H39 H 0.245650 0.993173 0.499832 0.038 Uiso 1 1 calc R . . . .
C40 C 0.26933(15) 0.8294(3) 0.50713(13) 0.0317(7) Uani 1 1 d . . . . .
H40 H 0.268397 0.820298 0.542563 0.038 Uiso 1 1 calc R . . . .
C41 C 0.28394(14) 0.7409(3) 0.48226(12) 0.0274(6) Uani 1 1 d . . . . .
H41 H 0.293491 0.671454 0.500389 0.033 Uiso 1 1 calc R . . . .
C42 C 0.29613(14) 0.6829(2) 0.39116(11) 0.0239(6) Uani 1 1 d . . . . .
C43 C 0.28872(14) 0.7470(2) 0.34568(12) 0.0263(6) Uani 1 1 d . . . . .
H43 H 0.293320 0.721448 0.313462 0.032 Uiso 1 1 calc R . . . .
C44 C 0.31343(14) 0.5679(2) 0.40198(11) 0.0245(6) Uani 1 1 d . . . . .
H44 H 0.311322 0.535242 0.433923 0.029 Uiso 1 1 calc R . . . .
C45 C 0.36716(13) 0.3316(2) 0.35417(11) 0.0225(6) Uani 1 1 d . . . . .
C46 C 0.38291(14) 0.2213(2) 0.36458(12) 0.0263(6) Uani 1 1 d . . . . .
H46 H 0.379317 0.183878 0.394800 0.032 Uiso 1 1 calc R . . . .
C47 C 0.40413(14) 0.1683(2) 0.32877(12) 0.0266(6) Uani 1 1 d . . . . .
H47 H 0.415050 0.092523 0.334728 0.032 Uiso 1 1 calc R . . . .
C48 C 0.41006(14) 0.2211(2) 0.28469(12) 0.0246(6) Uani 1 1 d . . . . .
H48 H 0.425473 0.183790 0.260936 0.030 Uiso 1 1 calc R . . . .
C49 C 0.39241(13) 0.3314(2) 0.27672(11) 0.0219(6) Uani 1 1 d . . . . .
C50 C 0.34521(15) 0.3529(2) 0.43697(11) 0.0269(6) Uani 1 1 d . . . . .
C51 C 0.29112(17) 0.3039(3) 0.43703(13) 0.0327(7) Uani 1 1 d . . . . .
H51 H 0.253023 0.299951 0.403592 0.039 Uiso 1 1 calc R . . . .
C52 C 0.2919(2) 0.2600(3) 0.48597(16) 0.0492(10) Uani 1 1 d . . . . .
H52 H 0.254679 0.224662 0.485994 0.059 Uiso 1 1 calc R . . . .
C53 C 0.3465(3) 0.2681(3) 0.53395(16) 0.0569(12) Uani 1 1 d . . . . .
H53 H 0.346571 0.239257 0.567474 0.068 Uiso 1 1 calc R . . . .
C54 C 0.4011(2) 0.3167(4) 0.53487(14) 0.0572(12) Uani 1 1 d . . . . .
H54 H 0.438991 0.320037 0.568477 0.069 Uiso 1 1 calc R . . . .
C55 C 0.40050(18) 0.3617(3) 0.48551(14) 0.0409(8) Uani 1 1 d . . . . .
H55 H 0.437549 0.397709 0.485573 0.049 Uiso 1 1 calc R . . . .
C56 C 0.41803(14) 0.3538(2) 0.19461(12) 0.0230(6) Uani 1 1 d . . . . .
C57 C 0.47693(14) 0.3874(2) 0.19688(13) 0.0277(6) Uani 1 1 d . . . . .
H57 H 0.504047 0.433734 0.226155 0.033 Uiso 1 1 calc R . . . .
C58 C 0.49605(15) 0.3527(2) 0.15601(14) 0.0313(7) Uani 1 1 d . . . . .
H58 H 0.535976 0.376904 0.156604 0.038 Uiso 1 1 calc R . . . .
C59 C 0.45710(17) 0.2828(2) 0.11425(13) 0.0323(7) Uani 1 1 d . . . . .
H59 H 0.470495 0.258775 0.086388 0.039 Uiso 1 1 calc R . . . .
C60 C 0.39909(15) 0.2480(2) 0.11303(12) 0.0298(7) Uani 1 1 d . . . . .
H60 H 0.372697 0.199462 0.084529 0.036 Uiso 1 1 calc R . . . .
C61 C 0.37900(14) 0.2835(2) 0.15319(13) 0.0258(6) Uani 1 1 d . . . . .
H61 H 0.338860 0.259792 0.152337 0.031 Uiso 1 1 calc R . . . .
C62 C 0.37692(14) 0.5688(2) 0.19428(12) 0.0228(6) Uani 1 1 d . . . . .
H62 H 0.391523 0.540566 0.167914 0.027 Uiso 1 1 calc R . . . .
C63 C 0.35787(13) 0.6827(2) 0.19083(11) 0.0210(5) Uani 1 1 d . . . . .
C64 C 0.39009(13) 0.7716(2) 0.17585(10) 0.0191(5) Uani 1 1 d . . . . .
C65 C 0.36317(13) 0.8697(2) 0.18465(11) 0.0199(5) Uani 1 1 d . . . . .
C66 C 0.31299(14) 0.7317(2) 0.20638(12) 0.0230(6) Uani 1 1 d . . . . .
H66 H 0.284456 0.693551 0.218217 0.028 Uiso 1 1 calc R . . . .
C67 C 0.44032(13) 0.7753(2) 0.15885(11) 0.0215(5) Uani 1 1 d . . . . .
H67 H 0.458847 0.709660 0.152460 0.026 Uiso 1 1 calc R . . . .
C68 C 0.46252(13) 0.8774(2) 0.15151(11) 0.0243(6) Uani 1 1 d . . . . .
H68 H 0.496549 0.881667 0.139614 0.029 Uiso 1 1 calc R . . . .
C69 C 0.43569(14) 0.9747(2) 0.16131(12) 0.0269(6) Uani 1 1 d . . . . .
H69 H 0.452563 1.043453 0.156565 0.032 Uiso 1 1 calc R . . . .
C70 C 0.38577(14) 0.9730(2) 0.17756(11) 0.0220(6) Uani 1 1 d . . . . .
H70 H 0.367352 1.038940 0.183728 0.026 Uiso 1 1 calc R . . . .

loop_
_atom_site_aniso_label
_atom_site_aniso_U_11
_atom_site_aniso_U_22
_atom_site_aniso_U_33
_atom_site_aniso_U_23
_atom_site_aniso_U_13
_atom_site_aniso_U_12
Ni1 0.02153(17) 0.01075(16) 0.01491(16) 0.00046(12) 0.00752(13) 0.00075(12)
Ni2 0.02369(18) 0.01074(16) 0.02308(18) 0.00019(13) 0.00868(14) 0.00060(13)
Cl1 0.0254(3) 0.0208(3) 0.0277(3) -0.0062(3) 0.0104(3) -0.0044(3)
Cl2 0.0218(3) 0.0174(3) 0.0178(3) 0.0000(2) 0.0068(2) -0.0012(2)
Cl3 0.0252(3) 0.0212(3) 0.0374(4) -0.0052(3) 0.0093(3) -0.0033(3)
Cl4 0.0237(3) 0.0173(3) 0.0207(3) 0.0020(2) 0.0076(3) -0.0032(2)
N1 0.0318(13) 0.0164(11) 0.0228(12) 0.0024(9) 0.0133(10) 0.0069(10)
N2 0.0235(11) 0.0117(10) 0.0302(12) -0.0021(9) 0.0111(10) 0.0005(9)
N3 0.0325(13) 0.0163(12) 0.0247(12) 0.0059(10) 0.0120(11) 0.0045(10)
N4 0.0228(11) 0.0121(10) 0.0196(11) 0.0008(8) 0.0090(9) 0.0038(8)
N5 0.0238(11) 0.0116(10) 0.0162(10) -0.0005(8) 0.0077(9) 0.0000(8)
N6 0.0321(12) 0.0115(10) 0.0190(11) 0.0009(8) 0.0135(10) 0.0036(9)
N7 0.0246(11) 0.0133(10) 0.0179(11) 0.0030(8) 0.0088(9) 0.0026(9)
N8 0.0350(13) 0.0138(11) 0.0169(11) 0.0038(9) 0.0131(10) 0.0028(9)
N9 0.0378(14) 0.0177(12) 0.0213(12) 0.0027(10) 0.0095(11) 0.0044(10)
N10 0.0274(12) 0.0124(11) 0.0211(11) 0.0038(9) 0.0057(10) 0.0010(9)
N11 0.0276(12) 0.0116(11) 0.0228(12) 0.0021(9) 0.0066(10) 0.0008(9)
N12 0.0378(14) 0.0149(11) 0.0277(13) 0.0050(10) 0.0139(11) 0.0065(10)
N13 0.0347(13) 0.0110(11) 0.0311(13) 0.0013(9) 0.0147(11) 0.0047(10)
N14 0.0291(12) 0.0138(11) 0.0249(12) 0.0017(9) 0.0151(10) 0.0053(9)
C1 0.0206(13) 0.0167(13) 0.0176(12) 0.0002(10) 0.0060(10) 0.0012(10)
C2 0.0236(13) 0.0152(13) 0.0186(13) 0.0005(10) 0.0052(11) 0.0008(10)
C3 0.0299(15) 0.0147(13) 0.0276(15) 0.0008(11) 0.0075(12) 0.0002(11)
C4 0.0345(16) 0.0194(15) 0.0393(17) 0.0069(13) 0.0143(14) -0.0060(12)
C5 0.0295(16) 0.0296(16) 0.0375(17) 0.0047(13) 0.0191(14) -0.0005(13)
C6 0.0257(14) 0.0206(14) 0.0246(14) 0.0004(11) 0.0110(12) 0.0012(11)
C7 0.0279(14) 0.0167(13) 0.0193(13) 0.0036(10) 0.0113(11) 0.0025(11)
C8 0.0327(15) 0.0183(13) 0.0257(14) 0.0064(11) 0.0150(12) 0.0059(11)
C9 0.0258(14) 0.0183(13) 0.0225(13) 0.0013(11) 0.0128(11) 0.0028(11)
C10 0.0178(12) 0.0151(12) 0.0173(12) 0.0009(10) 0.0052(10) -0.0003(10)
C11 0.0224(13) 0.0153(12) 0.0184(12) -0.0043(10) 0.0069(10) -0.0011(10)
C12 0.0242(14) 0.0126(12) 0.0219(13) 0.0017(10) 0.0041(11) 0.0013(10)
C13 0.0275(14) 0.0164(13) 0.0174(12) 0.0030(10) 0.0069(11) -0.0003(11)
C14 0.0205(13) 0.0164(13) 0.0169(12) 0.0008(10) 0.0060(10) -0.0009(10)
C15 0.0287(14) 0.0114(12) 0.0166(12) 0.0018(10) 0.0102(11) 0.0036(10)
C16 0.0268(14) 0.0196(13) 0.0214(13) 0.0013(11) 0.0093(11) 0.0025(11)
C17 0.0336(16) 0.0220(14) 0.0191(13) -0.0037(11) 0.0069(12) 0.0035(12)
C18 0.0390(16) 0.0200(14) 0.0217(14) -0.0009(11) 0.0170(13) 0.0054(12)
C19 0.0272(14) 0.0174(13) 0.0299(15) 0.0009(11) 0.0147(12) 0.0027(11)
C20 0.0276(14) 0.0149(13) 0.0173(12) -0.0037(10) 0.0076(11) -0.0008(10)
C21 0.0355(15) 0.0143(12) 0.0155(12) 0.0032(10) 0.0120(11) 0.0034(11)
C22 0.0338(16) 0.0274(16) 0.0240(14) 0.0038(12) 0.0114(13) 0.0007(13)
C23 0.0468(19) 0.0360(18) 0.0171(14) 0.0053(13) 0.0073(13) 0.0033(15)
C24 0.053(2) 0.0228(15) 0.0182(14) 0.0057(11) 0.0184(14) 0.0014(13)
C25 0.0413(17) 0.0222(15) 0.0316(16) 0.0033(12) 0.0208(14) -0.0022(13)
C26 0.0333(15) 0.0219(14) 0.0179(13) 0.0029(11) 0.0083(12) 0.0034(12)
C27 0.0297(14) 0.0190(13) 0.0171(12) 0.0032(10) 0.0106(11) 0.0027(11)
C28 0.0322(15) 0.0166(13) 0.0181(13) 0.0008(10) 0.0143(11) 0.0037(11)
C29 0.0326(15) 0.0183(14) 0.0251(14) -0.0001(11) 0.0136(12) 0.0018(11)
C30 0.0318(15) 0.0187(14) 0.0268(15) 0.0008(11) 0.0134(12) 0.0031(12)
C31 0.0279(14) 0.0200(13) 0.0191(13) 0.0017(10) 0.0122(11) 0.0041(11)
C32 0.0408(18) 0.0271(16) 0.0231(15) -0.0002(12) 0.0083(13) 0.0058(13)
C33 0.051(2) 0.0357(19) 0.0287(17) -0.0122(14) 0.0073(15) -0.0007(16)
C34 0.056(2) 0.0273(18) 0.046(2) -0.0153(16) 0.0135(18) 0.0014(16)
C35 0.0458(19) 0.0193(15) 0.047(2) -0.0024(14) 0.0204(16) 0.0032(14)
C36 0.0251(14) 0.0222(14) 0.0188(13) -0.0014(11) 0.0053(11) 0.0006(11)
C37 0.0262(14) 0.0199(14) 0.0221(14) -0.0022(11) 0.0044(11) 0.0001(11)
C38 0.0342(16) 0.0188(14) 0.0277(15) -0.0066(12) 0.0071(13) 0.0004(12)
C39 0.0341(16) 0.0293(16) 0.0280(15) -0.0092(13) 0.0083(13) 0.0010(13)
C40 0.0375(17) 0.0359(18) 0.0225(14) -0.0051(13) 0.0133(13) -0.0028(14)
C41 0.0285(15) 0.0265(15) 0.0239(14) 0.0022(12) 0.0076(12) 0.0002(12)
C42 0.0295(15) 0.0168(13) 0.0211(13) -0.0002(11) 0.0060(11) 0.0038(11)
C43 0.0343(16) 0.0202(14) 0.0227(14) -0.0014(11) 0.0099(12) 0.0046(12)
C44 0.0318(15) 0.0206(14) 0.0177(13) 0.0032(11) 0.0069(11) 0.0019(12)
C45 0.0262(14) 0.0160(13) 0.0206(13) 0.0029(10) 0.0049(11) -0.0001(11)
C46 0.0312(15) 0.0168(14) 0.0250(14) 0.0044(11) 0.0056(12) 0.0026(11)
C47 0.0311(15) 0.0133(13) 0.0275(15) -0.0008(11) 0.0042(12) 0.0037(11)
C48 0.0274(14) 0.0158(13) 0.0254(14) -0.0035(11) 0.0056(12) 0.0020(11)
C49 0.0228(13) 0.0151(13) 0.0238(13) -0.0014(11) 0.0053(11) -0.0001(10)
C50 0.0406(17) 0.0157(13) 0.0183(13) 0.0024(11) 0.0060(12) 0.0088(12)
C51 0.0493(19) 0.0238(15) 0.0276(16) 0.0022(12) 0.0186(15) 0.0037(14)
C52 0.094(3) 0.0244(17) 0.050(2) 0.0009(16) 0.050(2) 0.0011(18)
C53 0.115(4) 0.031(2) 0.0282(19) 0.0085(15) 0.033(2) 0.024(2)
C54 0.080(3) 0.050(2) 0.0184(16) -0.0017(16) -0.0035(18) 0.033(2)
C55 0.0437(19) 0.0337(18) 0.0311(17) -0.0066(14) 0.0012(15) 0.0106(15)
C56 0.0284(14) 0.0102(12) 0.0278(14) 0.0014(10) 0.0090(12) 0.0064(11)
C57 0.0286(15) 0.0149(13) 0.0367(17) -0.0028(12) 0.0103(13) 0.0020(11)
C58 0.0337(16) 0.0184(14) 0.0462(19) 0.0057(13) 0.0208(15) 0.0059(12)
C59 0.051(2) 0.0193(15) 0.0337(17) 0.0041(12) 0.0244(15) 0.0121(13)
C60 0.0390(17) 0.0194(14) 0.0227(14) -0.0020(11) 0.0044(13) 0.0061(12)
C61 0.0251(14) 0.0150(13) 0.0347(16) -0.0010(11) 0.0098(12) 0.0030(11)
C62 0.0290(14) 0.0167(13) 0.0254(14) -0.0023(11) 0.0139(12) -0.0004(11)
C63 0.0281(14) 0.0157(13) 0.0211(13) 0.0021(10) 0.0122(11) 0.0010(11)
C64 0.0273(14) 0.0143(12) 0.0138(12) -0.0003(10) 0.0067(10) 0.0007(10)
C65 0.0259(14) 0.0150(12) 0.0178(12) 0.0006(10) 0.0079(11) 0.0017(10)
C66 0.0296(14) 0.0152(13) 0.0281(14) 0.0042(11) 0.0160(12) 0.0030(11)
C67 0.0235(13) 0.0237(14) 0.0162(12) -0.0015(10) 0.0070(11) 0.0015(11)
C68 0.0221(13) 0.0331(16) 0.0167(13) 0.0050(11) 0.0069(11) -0.0029(12)
C69 0.0287(15) 0.0223(15) 0.0215(14) 0.0058(11) 0.0022(12) -0.0069(12)
C70 0.0299(14) 0.0136(12) 0.0178(13) 0.0018(10) 0.0051(11) 0.0008(11)

loop_
_atom_type_symbol
_atom_type_description
_atom_type_scat_dispersion_real
_atom_type_scat_dispersion_imag
_atom_type_scat_source
C C 0.0033 0.0016 'International Tables Vol C Tables 4.2.6.8 and 6.1.1.4'
H H 0.0000 0.0000 'International Tables Vol C Tables 4.2.6.8 and 6.1.1.4'
Cl Cl 0.1484 0.1585 'International Tables Vol C Tables 4.2.6.8 and 6.1.1.4'
N N 0.0061 0.0033 'International Tables Vol C Tables 4.2.6.8 and 6.1.1.4'
Ni Ni 0.3393 1.1124 'International Tables Vol C Tables 4.2.6.8 and 6.1.1.4'

loop_
_geom_angle_atom_site_label_1
_geom_angle_atom_site_label_2
_geom_angle_atom_site_label_3
_geom_angle
_geom_angle_site_symmetry_1
_geom_angle_site_symmetry_3
_geom_angle_publ_flag
Cl1 Ni1 Cl2 144.74(3) . . ?
N4 Ni1 Cl1 95.38(6) . . ?
N4 Ni1 Cl2 90.88(6) . . ?
N4 Ni1 N7 157.78(8) . . ?
N5 Ni1 Cl1 116.96(7) . . ?
N5 Ni1 Cl2 98.30(7) . . ?
N5 Ni1 N4 79.01(9) . . ?
N5 Ni1 N7 78.81(9) . . ?
N7 Ni1 Cl1 93.34(6) . . ?
N7 Ni1 Cl2 93.72(6) . . ?
Cl3 Ni2 Cl4 144.52(3) . . ?
N2 Ni2 Cl3 95.26(7) . . ?
N2 Ni2 Cl4 93.17(7) . . ?
N2 Ni2 N10 158.27(9) . . ?
N10 Ni2 Cl3 94.31(7) . . ?
N10 Ni2 Cl4 90.27(7) . . ?
N11 Ni2 Cl3 114.84(7) . . ?
N11 Ni2 Cl4 100.60(7) . . ?
N11 Ni2 N2 78.68(9) . . ?
N11 Ni2 N10 79.60(9) . . ?
C8 N1 C2 109.5(2) . . ?
N13 N2 Ni2 110.49(17) . . ?
C62 N2 Ni2 130.26(19) . . ?
C62 N2 N13 119.1(2) . . ?
C31 N3 C30 109.5(2) . . ?
N6 N4 Ni1 109.82(15) . . ?
C9 N4 Ni1 131.19(18) . . ?
C9 N4 N6 118.9(2) . . ?
C10 N5 Ni1 119.18(17) . . ?
C10 N5 C14 121.4(2) . . ?
C14 N5 Ni1 119.39(17) . . ?
N4 N6 C15 122.0(2) . . ?
C10 N6 N4 117.0(2) . . ?
C10 N6 C15 120.6(2) . . ?
N8 N7 Ni1 110.10(15) . . ?
C27 N7 Ni1 130.01(18) . . ?
C27 N7 N8 118.9(2) . . ?
N7 N8 C21 121.1(2) . . ?
C14 N8 N7 116.7(2) . . ?
C14 N8 C21 121.3(2) . . ?
C43 N9 C37 109.2(2) . . ?
N12 N10 Ni2 108.81(16) . . ?
C44 N10 Ni2 133.67(19) . . ?
C44 N10 N12 117.5(2) . . ?
C45 N11 Ni2 119.11(19) . . ?
C49 N11 Ni2 119.63(18) . . ?
C49 N11 C45 121.2(2) . . ?
N10 N12 C50 121.8(2) . . ?
C45 N12 N10 117.4(2) . . ?
C45 N12 C50 120.2(2) . . ?
N2 N13 C56 121.2(2) . . ?
C49 N13 N2 116.2(2) . . ?
C49 N13 C56 122.6(2) . . ?
C66 N14 C65 109.5(2) . . ?
C2 C1 C7 106.9(2) . . ?
C6 C1 C2 119.3(2) . . ?
C6 C1 C7 133.8(2) . . ?
N1 C2 C1 107.5(2) . . ?
N1 C2 C3 130.2(3) . . ?
C3 C2 C1 122.3(3) . . ?
C4 C3 C2 117.0(3) . . ?
C3 C4 C5 121.8(3) . . ?
C6 C5 C4 121.2(3) . . ?
C5 C6 C1 118.4(3) . . ?
C8 C7 C1 106.1(2) . . ?
C8 C7 C9 129.9(2) . . ?
C9 C7 C1 124.1(2) . . ?
N1 C8 C7 110.1(2) . . ?
N4 C9 C7 123.3(2) . . ?
N5 C10 N6 115.0(2) . . ?
N5 C10 C11 121.2(2) . . ?
N6 C10 C11 123.8(2) . . ?
C12 C11 C10 116.9(2) . . ?
C11 C12 C13 122.4(2) . . ?
C14 C13 C12 116.8(2) . . ?
N5 C14 N8 114.9(2) . . ?
N5 C14 C13 121.3(2) . . ?
N8 C14 C13 123.9(2) . . ?
C16 C15 N6 119.0(2) . . ?
C20 C15 N6 119.5(2) . . ?
C20 C15 C16 121.5(2) . . ?
C17 C16 C15 118.6(3) . . ?
C18 C17 C16 120.2(3) . . ?
C17 C18 C19 120.7(3) . . ?
C18 C19 C20 119.9(3) . . ?
C15 C20 C19 119.1(2) . . ?
C22 C21 N8 119.6(3) . . ?
C26 C21 N8 119.5(2) . . ?
C26 C21 C22 120.9(2) . . ?
C21 C22 C23 118.6(3) . . ?
C24 C23 C22 120.8(3) . . ?
C23 C24 C25 119.9(3) . . ?
C24 C25 C26 120.1(3) . . ?
C21 C26 C25 119.7(3) . . ?
N7 C27 C28 121.8(2) . . ?
C29 C28 C27 124.4(2) . . ?
C31 C28 C27 128.6(3) . . ?
C31 C28 C29 106.9(2) . . ?
C30 C29 C28 106.6(2) . . ?
C32 C29 C28 133.7(3) . . ?
C32 C29 C30 119.6(3) . . ?
N3 C30 C29 107.8(2) . . ?
N3 C30 C35 130.4(3) . . ?
C35 C30 C29 121.8(3) . . ?
N3 C31 C28 109.2(2) . . ?
C33 C32 C29 118.5(3) . . ?
C32 C33 C34 121.0(3) . . ?
C35 C34 C33 121.7(3) . . ?
C34 C35 C30 117.3(3) . . ?
C37 C36 C42 106.5(2) . . ?
C41 C36 C37 118.4(3) . . ?
C41 C36 C42 135.1(3) . . ?
N9 C37 C36 107.9(2) . . ?
N9 C37 C38 129.1(3) . . ?
C38 C37 C36 123.0(3) . . ?
C39 C38 C37 117.0(3) . . ?
C38 C39 C40 120.9(3) . . ?
C41 C40 C39 121.7(3) . . ?
C40 C41 C36 119.0(3) . . ?
C36 C42 C44 123.7(3) . . ?
C43 C42 C36 106.4(2) . . ?
C43 C42 C44 129.9(3) . . ?
N9 C43 C42 110.0(3) . . ?
N10 C44 C42 124.1(3) . . ?
N11 C45 N12 115.1(2) . . ?
N11 C45 C46 121.3(3) . . ?
N12 C45 C46 123.6(3) . . ?
C47 C46 C45 116.7(3) . . ?
C48 C47 C46 122.7(3) . . ?
C47 C48 C49 116.9(3) . . ?
N11 C49 N13 114.9(2) . . ?
N11 C49 C48 121.1(3) . . ?
N13 C49 C48 124.0(3) . . ?
C51 C50 N12 120.3(3) . . ?
C51 C50 C55 120.7(3) . . ?
C55 C50 N12 119.0(3) . . ?
C50 C51 C52 120.1(3) . . ?
C53 C52 C51 119.4(4) . . ?
C52 C53 C54 121.5(3) . . ?
C53 C54 C55 119.3(4) . . ?
C50 C55 C54 119.0(4) . . ?
C57 C56 N13 120.2(3) . . ?
C57 C56 C61 120.9(3) . . ?
C61 C56 N13 118.8(3) . . ?
C56 C57 C58 119.2(3) . . ?
C57 C58 C59 120.2(3) . . ?
C60 C59 C58 120.1(3) . . ?
C59 C60 C61 120.2(3) . . ?
C56 C61 C60 119.3(3) . . ?
N2 C62 C63 121.6(2) . . ?
C62 C63 C64 124.0(2) . . ?
C66 C63 C62 129.4(2) . . ?
C66 C63 C64 106.2(2) . . ?
C65 C64 C63 106.5(2) . . ?
C67 C64 C63 133.5(2) . . ?
C67 C64 C65 119.9(2) . . ?
N14 C65 C64 108.1(2) . . ?
N14 C65 C70 129.8(2) . . ?
C70 C65 C64 122.1(2) . . ?
N14 C66 C63 109.7(2) . . ?
C68 C67 C64 118.1(3) . . ?
C67 C68 C69 121.2(3) . . ?
C70 C69 C68 121.7(3) . . ?
C69 C70 C65 117.0(3) . . ?

loop_
_geom_bond_atom_site_label_1
_geom_bond_atom_site_label_2
_geom_bond_distance
_geom_bond_site_symmetry_2
_geom_bond_publ_flag
Ni1 Cl1 2.2495(7) . ?
Ni1 Cl2 2.3256(7) . ?
Ni1 N4 2.104(2) . ?
Ni1 N5 1.939(2) . ?
Ni1 N7 2.109(2) . ?
Ni2 Cl3 2.2470(8) . ?
Ni2 Cl4 2.3280(7) . ?
Ni2 N2 2.109(2) . ?
Ni2 N10 2.124(2) . ?
Ni2 N11 1.932(2) . ?
N1 C2 1.378(4) . ?
N1 C8 1.355(4) . ?
N2 N13 1.398(3) . ?
N2 C62 1.290(4) . ?
N3 C30 1.381(4) . ?
N3 C31 1.367(4) . ?
N4 N6 1.400(3) . ?
N4 C9 1.287(3) . ?
N5 C10 1.334(3) . ?
N5 C14 1.341(3) . ?
N6 C10 1.377(3) . ?
N6 C15 1.444(3) . ?
N7 N8 1.401(3) . ?
N7 C27 1.287(3) . ?
N8 C14 1.378(3) . ?
N8 C21 1.436(3) . ?
N9 C37 1.381(4) . ?
N9 C43 1.359(4) . ?
N10 N12 1.408(3) . ?
N10 C44 1.293(4) . ?
N11 C45 1.344(3) . ?
N11 C49 1.340(4) . ?
N12 C45 1.382(4) . ?
N12 C50 1.439(4) . ?
N13 C49 1.383(4) . ?
N13 C56 1.444(4) . ?
N14 C65 1.373(3) . ?
N14 C66 1.363(3) . ?
C1 C2 1.407(4) . ?
C1 C6 1.402(4) . ?
C1 C7 1.441(4) . ?
C2 C3 1.398(4) . ?
C3 C4 1.370(4) . ?
C4 C5 1.405(4) . ?
C5 C6 1.378(4) . ?
C7 C8 1.380(4) . ?
C7 C9 1.441(4) . ?
C10 C11 1.395(4) . ?
C11 C12 1.380(4) . ?
C12 C13 1.390(4) . ?
C13 C14 1.389(4) . ?
C15 C16 1.394(4) . ?
C15 C20 1.379(4) . ?
C16 C17 1.389(4) . ?
C17 C18 1.378(4) . ?
C18 C19 1.385(4) . ?
C19 C20 1.388(4) . ?
C21 C22 1.381(4) . ?
C21 C26 1.380(4) . ?
C22 C23 1.394(4) . ?
C23 C24 1.375(5) . ?
C24 C25 1.376(4) . ?
C25 C26 1.389(4) . ?
C27 C28 1.445(4) . ?
C28 C29 1.443(4) . ?
C28 C31 1.382(4) . ?
C29 C30 1.407(4) . ?
C29 C32 1.400(4) . ?
C30 C35 1.402(4) . ?
C32 C33 1.381(4) . ?
C33 C34 1.406(5) . ?
C34 C35 1.372(5) . ?
C36 C37 1.409(4) . ?
C36 C41 1.398(4) . ?
C36 C42 1.442(4) . ?
C37 C38 1.398(4) . ?
C38 C39 1.376(4) . ?
C39 C40 1.409(5) . ?
C40 C41 1.371(4) . ?
C42 C43 1.381(4) . ?
C42 C44 1.450(4) . ?
C45 C46 1.387(4) . ?
C46 C47 1.384(4) . ?
C47 C48 1.383(4) . ?
C48 C49 1.392(4) . ?
C50 C51 1.369(5) . ?
C50 C55 1.381(4) . ?
C51 C52 1.390(4) . ?
C52 C53 1.364(6) . ?
C53 C54 1.369(7) . ?
C54 C55 1.407(6) . ?
C56 C57 1.380(4) . ?
C56 C61 1.384(4) . ?
C57 C58 1.384(4) . ?
C58 C59 1.385(5) . ?
C59 C60 1.375(5) . ?
C60 C61 1.384(4) . ?
C62 C63 1.443(4) . ?
C63 C64 1.449(4) . ?
C63 C66 1.384(4) . ?
C64 C65 1.404(4) . ?
C64 C67 1.391(4) . ?
C65 C70 1.398(4) . ?
C67 C68 1.384(4) . ?
C68 C69 1.404(4) . ?
C69 C70 1.371(4) . ?

loop_
_smtbx_masks_void_nr
_smtbx_masks_void_average_x
_smtbx_masks_void_average_y
_smtbx_masks_void_average_z
_smtbx_masks_void_volume
_smtbx_masks_void_count_electrons
_smtbx_masks_void_content
1 0.000 -0.984 0.000 234.5 66.4 ?
2 0.000 0.000 0.500 118.4 17.0 ?
3 0.500 -0.672 0.500 234.5 66.4 ?
4 0.500 0.500 1.000 118.4 17.0 ?
